data_2236252
loop_
_publ_author_name
'Fun, Hoong-Kun'
'Loh, Wan-Sin'
'Padaki, Mahesh'
'Isloor, Arun M.'
'Isloor, Nishitha A.'

_publ_section_title
;
 2-Cyclopentylidenehydrazinecarboxamide
;
_journal_coeditor_code HB6915
_journal_issue 9
_journal_name_full 'Acta Crystallographica Section E'
_journal_page_first o2675
_journal_page_last o2676
_journal_paper_doi 10.1107/S1600536812034599
_journal_volume 68
_journal_year 2012
_chemical_formula_iupac 'C6 H11 N3 O'
_chemical_formula_moiety 'C6 H11 N3 O'
_chemical_formula_sum 'C6 H11 N3 O'
_chemical_formula_weight 141.18
_chemical_name_systematic
;
2-Cyclopentylidenehydrazinecarboxamide
;
_space_group_IT_number 14
_symmetry_cell_setting monoclinic
_symmetry_space_group_name_Hall '-P 2ybc'
_symmetry_space_group_name_H-M 'P 1 21/c 1'
_atom_sites_solution_hydrogens geom
_atom_sites_solution_primary direct
_atom_sites_solution_secondary difmap
_audit_creation_method SHELXL-97
_cell_angle_alpha 90.00
_cell_angle_beta 95.1260(10)
_cell_angle_gamma 90.00
_cell_formula_units_Z 8
_cell_length_a 8.95070(10)
_cell_length_b 10.7929(2)
_cell_length_c 15.0204(2)
_cell_measurement_reflns_used 3109
_cell_measurement_temperature 100.0(10)
_cell_measurement_theta_max 29.32
_cell_measurement_theta_min 2.72
_cell_volume 1445.23(4)
_computing_cell_refinement 'SAINT (Bruker, 2009)'
_computing_data_collection 'APEX2 (Bruker, 2009)'
_computing_data_reduction 'SAINT (Bruker, 2009)'
_computing_molecular_graphics 'SHELXTL (Sheldrick, 2008)'
_computing_publication_material
;
SHELXTL (Sheldrick, 2008) and PLATON (Spek, 2009)
;
_computing_structure_refinement 'SHELXTL (Sheldrick, 2008)'
_computing_structure_solution 'SHELXTL (Sheldrick, 2008)'
_diffrn_ambient_temperature 100.00(10)
_diffrn_measured_fraction_theta_full 0.999
_diffrn_measured_fraction_theta_max 0.999
_diffrn_measurement_device_type 'Bruker SMART APEXII CCD'
_diffrn_measurement_method '\f and \w scans'
_diffrn_radiation_monochromator graphite
_diffrn_radiation_source 'fine-focus sealed tube'
_diffrn_radiation_type MoK\a
_diffrn_radiation_wavelength 0.71073
_diffrn_reflns_av_R_equivalents 0.0399
_diffrn_reflns_av_sigmaI/netI 0.0508
_diffrn_reflns_limit_h_max 12
_diffrn_reflns_limit_h_min -12
_diffrn_reflns_limit_k_max 15
_diffrn_reflns_limit_k_min -12
_diffrn_reflns_limit_l_max 21
_diffrn_reflns_limit_l_min -18
_diffrn_reflns_number 14322
_diffrn_reflns_theta_full 30.05
_diffrn_reflns_theta_max 30.05
_diffrn_reflns_theta_min 2.28
_diffrn_standards_number 0
_exptl_absorpt_coefficient_mu 0.093
_exptl_absorpt_correction_T_max 0.9951
_exptl_absorpt_correction_T_min 0.9641
_exptl_absorpt_correction_type multi-scan
_exptl_absorpt_process_details '(<i>SADABS</i>; Bruker, 2009)'
_exptl_crystal_colour colourless
_exptl_crystal_density_diffrn 1.298
_exptl_crystal_density_method 'not measured'
_exptl_crystal_description plate
_exptl_crystal_F_000 608
_exptl_crystal_size_max 0.40
_exptl_crystal_size_mid 0.20
_exptl_crystal_size_min 0.05
_refine_diff_density_max 0.276
_refine_diff_density_min -0.302
_refine_ls_extinction_method none
_refine_ls_goodness_of_fit_ref 1.002
_refine_ls_hydrogen_treatment mixed
_refine_ls_matrix_type full
_refine_ls_number_parameters 205
_refine_ls_number_reflns 4231
_refine_ls_number_restraints 0
_refine_ls_restrained_S_all 1.002
_refine_ls_R_factor_all 0.0757
_refine_ls_R_factor_gt 0.0487
_refine_ls_shift/su_max_lt 0.001
_refine_ls_shift/su_mean 0.000
_refine_ls_structure_factor_coef Fsqd
_refine_ls_weighting_details 'calc w=1/[\s^2^(Fo^2^)+(0.0422P)^2^+0.6439P] where P=(Fo^2^+2Fc^2^)/3'
_refine_ls_weighting_scheme calc
_refine_ls_wR_factor_gt 0.0993
_refine_ls_wR_factor_ref 0.1138
_reflns_number_gt 3120
_reflns_number_total 4231
_reflns_threshold_expression I>2\s(I)
_cod_data_source_file hb6915.cif
_cod_data_source_block I
_cod_original_sg_symbol_H-M 'P 21/c'
_cod_database_code 2236252
_cod_database_fobs_code 2236252

loop_
_symmetry_equiv_pos_as_xyz
'x, y, z'
'-x, y+1/2, -z+1/2'
'-x, -y, -z'
'x, -y-1/2, z-1/2'

loop_
_atom_site_type_symbol
_atom_site_label
_atom_site_fract_x
_atom_site_fract_y
_atom_site_fract_z
_atom_site_U_iso_or_equiv
_atom_site_adp_type
_atom_site_calc_flag
_atom_site_refinement_flags
_atom_site_occupancy
_atom_site_symmetry_multiplicity
O O1B 0.14864(10) 0.11961(9) 0.00969(7) 0.0163(2) Uani d . 1 1
N N1B -0.03324(12) 0.35060(10) 0.12404(8) 0.0142(2) Uani d . 1 1
N N2B 0.07174(12) 0.29357(11) 0.07505(8) 0.0148(2) Uani d . 1 1
N N3B -0.07584(13) 0.11717(12) 0.06934(9) 0.0180(3) Uani d . 1 1
C C1B -0.11403(15) 0.53548(13) 0.19876(10) 0.0179(3) Uani d . 1 1
H H1BA -0.0892 0.5196 0.2633 0.021 Uiso calc R 1 1
H H1BB -0.2200 0.5125 0.1824 0.021 Uiso calc R 1 1
C C2B -0.08570(15) 0.67107(13) 0.17588(10) 0.0196(3) Uani d . 1 1
H H2BA -0.1079 0.7264 0.2256 0.024 Uiso calc R 1 1
H H2BB -0.1479 0.6964 0.1211 0.024 Uiso calc R 1 1
C C3B 0.08159(15) 0.67431(13) 0.16132(10) 0.0187(3) Uani d . 1 1
H H3BA 0.1436 0.6815 0.2190 0.022 Uiso calc R 1 1
H H3BB 0.1043 0.7450 0.1227 0.022 Uiso calc R 1 1
C C4B 0.11103(14) 0.55001(12) 0.11528(9) 0.0154(3) Uani d . 1 1
H H4BA 0.1036 0.5597 0.0495 0.018 Uiso calc R 1 1
H H4BB 0.2117 0.5175 0.1357 0.018 Uiso calc R 1 1
C C5B -0.01062(14) 0.46502(12) 0.14338(9) 0.0140(3) Uani d . 1 1
C C6B 0.05040(14) 0.17321(12) 0.04950(9) 0.0132(3) Uani d . 1 1
O O1A 0.35640(10) 0.37841(9) 0.00812(7) 0.0169(2) Uani d . 1 1
N N1A 0.57800(12) 0.13301(11) 0.09989(8) 0.0145(2) Uani d . 1 1
N N2A 0.45488(12) 0.19836(11) 0.06156(8) 0.0153(3) Uani d . 1 1
N N3A 0.60763(13) 0.36934(12) 0.04762(9) 0.0194(3) Uani d . 1 1
C C1A 0.67282(15) -0.05543(13) 0.17484(10) 0.0173(3) Uani d . 1 1
H H1AA 0.7522 -0.0047 0.2072 0.021 Uiso calc R 1 1
H H1AB 0.7184 -0.1093 0.1313 0.021 Uiso calc R 1 1
C C2A 0.58742(15) -0.13169(14) 0.23954(10) 0.0202(3) Uani d . 1 1
H H2AA 0.5718 -0.0837 0.2941 0.024 Uiso calc R 1 1
H H2AB 0.6417 -0.2091 0.2569 0.024 Uiso calc R 1 1
C C3A 0.43811(16) -0.15927(14) 0.18545(10) 0.0208(3) Uani d . 1 1
H H3AA 0.3591 -0.1788 0.2254 0.025 Uiso calc R 1 1
H H3AB 0.4482 -0.2299 0.1444 0.025 Uiso calc R 1 1
C C4A 0.40070(15) -0.03906(13) 0.13277(10) 0.0176(3) Uani d . 1 1
H H4AA 0.3551 -0.0577 0.0718 0.021 Uiso calc R 1 1
H H4AB 0.3307 0.0133 0.1637 0.021 Uiso calc R 1 1
C C5A 0.55099(14) 0.02476(12) 0.12953(9) 0.0137(3) Uani d . 1 1
C C6A 0.47038(14) 0.31899(12) 0.03773(9) 0.0138(3) Uani d . 1 1
H H1N2 0.3656(19) 0.1655(16) 0.0516(12) 0.028(5) Uiso d . 1 1
H H1N3 0.682(2) 0.3267(17) 0.0710(12) 0.030(5) Uiso d . 1 1
H H2N3 0.6182(19) 0.4510(18) 0.0303(12) 0.028(5) Uiso d . 1 1
H H2N2 0.1582(19) 0.3309(16) 0.0600(12) 0.027(5) Uiso d . 1 1
H H3N3 -0.0968(19) 0.0420(18) 0.0474(12) 0.028(5) Uiso d . 1 1
H H4N3 -0.1441(19) 0.1587(16) 0.0927(12) 0.026(5) Uiso d . 1 1

loop_
_atom_site_aniso_label
_atom_site_aniso_U_11
_atom_site_aniso_U_22
_atom_site_aniso_U_33
_atom_site_aniso_U_12
_atom_site_aniso_U_13
_atom_site_aniso_U_23
O1B 0.0139(4) 0.0136(5) 0.0217(5) 0.0001(3) 0.0040(4) -0.0029(4)
N1B 0.0147(5) 0.0156(6) 0.0128(5) 0.0013(4) 0.0032(4) -0.0006(4)
N2B 0.0128(5) 0.0126(6) 0.0197(6) -0.0009(4) 0.0059(4) -0.0018(5)
N3B 0.0165(5) 0.0131(6) 0.0255(7) -0.0022(5) 0.0082(5) -0.0039(5)
C1B 0.0174(6) 0.0177(7) 0.0189(7) -0.0005(5) 0.0038(5) -0.0045(6)
C2B 0.0204(6) 0.0168(7) 0.0214(7) 0.0043(5) 0.0000(5) -0.0050(6)
C3B 0.0205(6) 0.0138(7) 0.0216(7) -0.0006(5) -0.0001(6) -0.0026(6)
C4B 0.0153(6) 0.0150(6) 0.0158(7) 0.0005(5) 0.0015(5) -0.0005(5)
C5B 0.0141(6) 0.0143(6) 0.0136(6) 0.0001(5) 0.0002(5) 0.0007(5)
C6B 0.0138(6) 0.0127(6) 0.0128(6) 0.0006(5) -0.0006(5) 0.0009(5)
O1A 0.0136(4) 0.0144(5) 0.0226(5) 0.0005(4) 0.0006(4) 0.0020(4)
N1A 0.0127(5) 0.0149(6) 0.0161(6) 0.0025(4) 0.0026(4) 0.0001(5)
N2A 0.0113(5) 0.0129(6) 0.0216(6) -0.0004(4) 0.0007(4) 0.0031(5)
N3A 0.0132(5) 0.0153(6) 0.0293(7) -0.0007(4) 0.0001(5) 0.0057(5)
C1A 0.0156(6) 0.0190(7) 0.0175(7) 0.0021(5) 0.0034(5) 0.0042(6)
C2A 0.0193(7) 0.0233(8) 0.0181(7) -0.0014(6) 0.0032(5) 0.0063(6)
C3A 0.0213(7) 0.0185(7) 0.0225(7) -0.0054(5) 0.0013(6) 0.0064(6)
C4A 0.0159(6) 0.0174(7) 0.0195(7) -0.0022(5) 0.0019(5) 0.0022(6)
C5A 0.0149(6) 0.0149(7) 0.0118(6) 0.0005(5) 0.0036(5) -0.0012(5)
C6A 0.0145(6) 0.0143(7) 0.0131(6) 0.0001(5) 0.0039(5) -0.0019(5)

loop_
_atom_type_symbol
_atom_type_description
_atom_type_scat_dispersion_real
_atom_type_scat_dispersion_imag
_atom_type_scat_source
C C 0.0033 0.0016 'International Tables Vol C Tables 4.2.6.8 and 6.1.1.4'
H H 0.0000 0.0000 'International Tables Vol C Tables 4.2.6.8 and 6.1.1.4'
N N 0.0061 0.0033 'International Tables Vol C Tables 4.2.6.8 and 6.1.1.4'
O O 0.0106 0.0060 'International Tables Vol C Tables 4.2.6.8 and 6.1.1.4'

loop_
_geom_angle_atom_site_label_1
_geom_angle_atom_site_label_2
_geom_angle_atom_site_label_3
_geom_angle
C5B N1B N2B 116.56(11)
C6B N2B N1B 119.17(11)
C6B N2B H2N2 116.7(11)
N1B N2B H2N2 124.1(11)
C6B N3B H3N3 118.9(12)
C6B N3B H4N3 120.1(12)
H3N3 N3B H4N3 119.6(16)
C5B C1B C2B 103.70(12)
C5B C1B H1BA 111.0
C2B C1B H1BA 111.0
C5B C1B H1BB 111.0
C2B C1B H1BB 111.0
H1BA C1B H1BB 109.0
C1B C2B C3B 103.74(11)
C1B C2B H2BA 111.0
C3B C2B H2BA 111.0
C1B C2B H2BB 111.0
C3B C2B H2BB 111.0
H2BA C2B H2BB 109.0
C2B C3B C4B 104.61(11)
C2B C3B H3BA 110.8
C4B C3B H3BA 110.8
C2B C3B H3BB 110.8
C4B C3B H3BB 110.8
H3BA C3B H3BB 108.9
C5B C4B C3B 104.26(11)
C5B C4B H4BA 110.9
C3B C4B H4BA 110.9
C5B C4B H4BB 110.9
C3B C4B H4BB 110.9
H4BA C4B H4BB 108.9
N1B C5B C1B 121.34(12)
N1B C5B C4B 128.67(13)
C1B C5B C4B 109.97(11)
O1B C6B N3B 122.81(12)
O1B C6B N2B 119.30(12)
N3B C6B N2B 117.89(12)
C5A N1A N2A 116.09(11)
C6A N2A N1A 119.94(11)
C6A N2A H1N2 117.2(12)
N1A N2A H1N2 122.9(12)
C6A N3A H1N3 119.9(12)
C6A N3A H2N3 118.1(10)
H1N3 N3A H2N3 121.9(16)
C5A C1A C2A 102.33(11)
C5A C1A H1AA 111.3
C2A C1A H1AA 111.3
C5A C1A H1AB 111.3
C2A C1A H1AB 111.3
H1AA C1A H1AB 109.2
C1A C2A C3A 103.28(11)
C1A C2A H2AA 111.1
C3A C2A H2AA 111.1
C1A C2A H2AB 111.1
C3A C2A H2AB 111.1
H2AA C2A H2AB 109.1
C2A C3A C4A 104.38(11)
C2A C3A H3AA 110.9
C4A C3A H3AA 110.9
C2A C3A H3AB 110.9
C4A C3A H3AB 110.9
H3AA C3A H3AB 108.9
C5A C4A C3A 104.26(10)
C5A C4A H4AA 110.9
C3A C4A H4AA 110.9
C5A C4A H4AB 110.9
C3A C4A H4AB 110.9
H4AA C4A H4AB 108.9
N1A C5A C1A 121.98(11)
N1A C5A C4A 128.40(12)
C1A C5A C4A 109.46(11)
O1A C6A N3A 122.79(13)
O1A C6A N2A 118.98(11)
N3A C6A N2A 118.24(12)

loop_
_geom_bond_atom_site_label_1
_geom_bond_atom_site_label_2
_geom_bond_distance
O1B C6B 1.2488(16)
N1B C5B 1.2806(17)
N1B N2B 1.3882(16)
N2B C6B 1.3631(17)
N2B H2N2 0.919(17)
N3B C6B 1.3385(17)
N3B H3N3 0.889(19)
N3B H4N3 0.858(18)
C1B C5B 1.5049(19)
C1B C2B 1.530(2)
C1B H1BA 0.9900
C1B H1BB 0.9900
C2B C3B 1.533(2)
C2B H2BA 0.9900
C2B H2BB 0.9900
C3B C4B 1.5427(19)
C3B H3BA 0.9900
C3B H3BB 0.9900
C4B C5B 1.5124(19)
C4B H4BA 0.9900
C4B H4BB 0.9900
O1A C6A 1.2526(15)
N1A C5A 1.2811(18)
N1A N2A 1.3892(14)
N2A C6A 1.3605(17)
N2A H1N2 0.875(17)
N3A C6A 1.3394(17)
N3A H1N3 0.860(18)
N3A H2N3 0.926(19)
C1A C5A 1.5062(17)
C1A C2A 1.529(2)
C1A H1AA 0.9900
C1A H1AB 0.9900
C2A C3A 1.5300(18)
C2A H2AA 0.9900
C2A H2AB 0.9900
C3A C4A 1.541(2)
C3A H3AA 0.9900
C3A H3AB 0.9900
C4A C5A 1.5159(18)
C4A H4AA 0.9900
C4A H4AB 0.9900

loop_
_geom_hbond_atom_site_label_D
_geom_hbond_atom_site_label_H
_geom_hbond_atom_site_label_A
_geom_hbond_site_symmetry_A
_geom_hbond_distance_DH
_geom_hbond_distance_HA
_geom_hbond_distance_DA
_geom_hbond_angle_DHA
_geom_hbond_publ_flag
N2A H1N2 O1B . 0.875(17) 2.048(17) 2.9088(14) 167.7(17) yes
N3A H1N3 N1B 1_655 0.858(18) 2.614(18) 3.3214(16) 140.5(16) yes
N3A H2N3 O1A 3_665 0.926(19) 1.949(19) 2.8749(16) 178.7(15) yes
N2B H2N2 O1A . 0.919(17) 2.065(17) 2.9663(14) 166.6(16) yes
N3B H3N3 O1B 3_555 0.889(19) 1.980(19) 2.8682(16) 175.9(18) yes
N3B H4N3 N1A 1_455 0.858(17) 2.515(17) 3.1771(16) 134.7(15) yes
C1A H1AB O1B 3_655 0.99 2.52 3.3923(18) 146 yes

loop_
_geom_torsion_atom_site_label_1
_geom_torsion_atom_site_label_2
_geom_torsion_atom_site_label_3
_geom_torsion_atom_site_label_4
_geom_torsion
C5B N1B N2B C6B -177.45(11)
C5B C1B C2B C3B -34.21(13)
C1B C2B C3B C4B 36.78(14)
C2B C3B C4B C5B -24.62(14)
N2B N1B C5B C1B -177.98(11)
N2B N1B C5B C4B 4.09(19)
C2B C1B C5B N1B -158.97(12)
C2B C1B C5B C4B 19.31(13)
C3B C4B C5B N1B -178.62(13)
C3B C4B C5B C1B 3.26(13)
N1B N2B C6B O1B -176.11(11)
N1B N2B C6B N3B 3.25(18)
C5A N1A N2A C6A 172.46(13)
C5A C1A C2A C3A 38.89(14)
C1A C2A C3A C4A -38.43(15)
C2A C3A C4A C5A 22.39(15)
N2A N1A C5A C1A -178.43(12)
N2A N1A C5A C4A -3.6(2)
C2A C1A C5A N1A 150.21(13)
C2A C1A C5A C4A -25.50(15)
C3A C4A C5A N1A -173.30(14)
C3A C4A C5A C1A 2.06(15)
N1A N2A C6A O1A -175.88(12)
N1A N2A C6A N3A 3.7(2)

loop_
_cod_related_entry_id
_cod_related_entry_database
_cod_related_entry_code
1 ChemSpider 200582
